data_2224393
loop_
_publ_author_name
'Li, Nan'
'Zou, Hong-Li'
'Song, Xiao-Yan'
'Liu, Yan-Cheng'
'Chen, Zhen-Feng'

_publ_section_title
;
 Tetraaquabis(pyridine-\k<i>N</i>)cobalt(II)
 bis[4-amino-<i>N</i>-(6-chloropyridazin-3-yl)benzenesulfonamidate]
;
_journal_coeditor_code PK2211
_journal_issue 12
_journal_name_full 'Acta Crystallographica Section E'
_journal_page_first m1666
_journal_paper_doi 10.1107/S1600536809049599
_journal_volume 65
_journal_year 2009
_chemical_formula_iupac '[Co (C5 H5 N)2 (H2 O)4] (C10 H8 Cl N4 O2 S)2'
_chemical_formula_moiety 'C10 H18 Co N2 O4 2+, 2(C10 H8 Cl N4 O2 S -)'
_chemical_formula_sum 'C30 H34 Cl2 Co N10 O8 S2'
_chemical_formula_weight 856.62
_chemical_name_systematic
;
Tetraaquabis(pyridine-\k<i>N</i>)cobalt(II)
bis[4-amino-<i>N</i>-(6-chloropyridazin-3-yl)benzenesulfonamidate]
;
_space_group_IT_number 14
_symmetry_cell_setting monoclinic
_symmetry_space_group_name_Hall '-P 2ybc'
_symmetry_space_group_name_H-M 'P 1 21/c 1'
_atom_sites_solution_hydrogens geom
_atom_sites_solution_primary direct
_atom_sites_solution_secondary difmap
_audit_creation_method SHELXL-97
_cell_angle_alpha 90.00
_cell_angle_beta 101.694(3)
_cell_angle_gamma 90.00
_cell_formula_units_Z 2
_cell_length_a 8.5897(12)
_cell_length_b 25.807(3)
_cell_length_c 8.5338(12)
_cell_measurement_reflns_used 6394
_cell_measurement_temperature 193(2)
_cell_measurement_theta_max 27.5
_cell_measurement_theta_min 3.1
_cell_volume 1852.5(4)
_computing_cell_refinement 'CrystalClear (Rigaku, 1999)'
_computing_data_collection 'CrystalClear (Rigaku, 1999)'
_computing_data_reduction 'CrystalStructure (Rigaku/MSC and Rigaku, 2000)'
_computing_molecular_graphics 'SHELXTL (Sheldrick, 2008)'
_computing_publication_material 'SHELXTL (Sheldrick, 2008)'
_computing_structure_refinement 'SHELXL97 (Sheldrick, 2008)'
_computing_structure_solution 'SHELXS97 (Sheldrick, 2008)'
_diffrn_ambient_temperature 193(2)
_diffrn_detector_area_resol_mean 7.31
_diffrn_measured_fraction_theta_full 0.997
_diffrn_measured_fraction_theta_max 0.997
_diffrn_measurement_device_type 'Rigaku Mercury CCD'
_diffrn_measurement_method \w
_diffrn_radiation_monochromator graphite
_diffrn_radiation_source 'fine-focus sealed tube'
_diffrn_radiation_type MoK\a
_diffrn_radiation_wavelength 0.71070
_diffrn_reflns_av_R_equivalents 0.0498
_diffrn_reflns_av_sigmaI/netI 0.0474
_diffrn_reflns_limit_h_max 9
_diffrn_reflns_limit_h_min -11
_diffrn_reflns_limit_k_max 33
_diffrn_reflns_limit_k_min -32
_diffrn_reflns_limit_l_max 11
_diffrn_reflns_limit_l_min -10
_diffrn_reflns_number 20359
_diffrn_reflns_theta_full 27.48
_diffrn_reflns_theta_max 27.48
_diffrn_reflns_theta_min 3.16
_diffrn_standards_number 0
_exptl_absorpt_coefficient_mu 0.783
_exptl_absorpt_correction_T_max 0.912
_exptl_absorpt_correction_T_min 0.853
_exptl_absorpt_correction_type multi-scan
_exptl_absorpt_process_details '(REQAB; Jacobson, 1998)'
_exptl_crystal_colour orange-yellow
_exptl_crystal_density_diffrn 1.536
_exptl_crystal_density_method 'not measured'
_exptl_crystal_description block
_exptl_crystal_F_000 882
_exptl_crystal_size_max 0.21
_exptl_crystal_size_mid 0.15
_exptl_crystal_size_min 0.12
_refine_diff_density_max 0.659
_refine_diff_density_min -0.445
_refine_ls_extinction_method none
_refine_ls_goodness_of_fit_ref 1.141
_refine_ls_hydrogen_treatment mixed
_refine_ls_matrix_type full
_refine_ls_number_parameters 258
_refine_ls_number_reflns 4226
_refine_ls_number_restraints 1
_refine_ls_restrained_S_all 1.140
_refine_ls_R_factor_all 0.0745
_refine_ls_R_factor_gt 0.0535
_refine_ls_shift/su_max 0.000
_refine_ls_shift/su_mean 0.000
_refine_ls_structure_factor_coef Fsqd
_refine_ls_weighting_details 'calc w=1/[\s^2^(Fo^2^)+(0.0291P)^2^+1.7941P] where P=(Fo^2^+2Fc^2^)/3'
_refine_ls_weighting_scheme calc
_refine_ls_wR_factor_gt 0.0992
_refine_ls_wR_factor_ref 0.1081
_reflns_number_gt 3331
_reflns_number_total 4226
_reflns_threshold_expression I>2\s(I)
_cod_data_source_file pk2211.cif
_cod_data_source_block I
_cod_original_sg_symbol_H-M 'P 21/c'
_cod_database_code 2224393
_cod_database_fobs_code 2224393

loop_
_symmetry_equiv_pos_as_xyz
'x, y, z'
'-x, y+1/2, -z+1/2'
'-x, -y, -z'
'x, -y-1/2, z-1/2'

loop_
_atom_site_type_symbol
_atom_site_label
_atom_site_fract_x
_atom_site_fract_y
_atom_site_fract_z
_atom_site_U_iso_or_equiv
_atom_site_adp_type
_atom_site_calc_flag
_atom_site_refinement_flags
_atom_site_occupancy
_atom_site_disorder_assembly
_atom_site_disorder_group
Co Co1 1.0000 0.5000 0.5000 0.02572(15) Uani d S 1 . .
Cl Cl1 0.07781(10) 0.20506(3) 0.22874(12) 0.0489(2) Uani d . 1 . .
S S1 0.54834(8) 0.39936(3) 0.61366(9) 0.02737(18) Uani d . 1 . .
O O1 0.9392(3) 0.42160(8) 0.4313(3) 0.0348(5) Uani d . 1 . .
O O2 0.7795(2) 0.51495(9) 0.5400(3) 0.0337(5) Uani d D 1 . .
O O3 0.6620(2) 0.37878(8) 0.5233(2) 0.0330(5) Uani d . 1 . .
O O4 0.5622(2) 0.45443(7) 0.6462(2) 0.0331(5) Uani d . 1 . .
N N1 0.9177(3) 0.52499(9) 0.2536(3) 0.0315(6) Uani d . 1 . .
N N2 0.3692(3) 0.39029(9) 0.5297(3) 0.0299(6) Uani d . 1 . .
N N3 0.7205(3) 0.30830(10) 1.2615(3) 0.0394(6) Uani d . 1 . .
H H3A 0.7967 0.2850 1.2827 0.047 Uiso calc R 1 . .
H H3B 0.6729 0.3190 1.3377 0.047 Uiso calc R 1 . .
N N4 0.1620(3) 0.34401(9) 0.3915(3) 0.0309(6) Uani d . 1 . .
N N5 0.0921(3) 0.30070(9) 0.3205(3) 0.0323(6) Uani d . 1 . .
C C1 0.9858(4) 0.56332(13) 0.1875(4) 0.0405(8) Uani d . 1 . .
H H1C 1.0705 0.5817 0.2530 0.049 Uiso calc R 1 . .
C C2 0.9403(4) 0.57775(15) 0.0292(4) 0.0479(9) Uani d . 1 . .
H H2C 0.9928 0.6054 -0.0125 0.057 Uiso calc R 1 . .
C C3 0.8187(4) 0.55177(14) -0.0666(4) 0.0457(9) Uani d . 1 . .
H H3 0.7851 0.5609 -0.1760 0.055 Uiso calc R 1 . .
C C4 0.7458(4) 0.51210(14) -0.0018(4) 0.0469(9) Uani d . 1 . .
H H4 0.6609 0.4933 -0.0657 0.056 Uiso calc R 1 . .
C C5 0.7977(4) 0.49995(12) 0.1575(4) 0.0378(7) Uani d . 1 . .
H H5 0.7463 0.4726 0.2015 0.045 Uiso calc R 1 . .
C C6 0.5891(3) 0.36813(10) 0.8007(3) 0.0262(6) Uani d . 1 . .
C C7 0.7082(4) 0.33130(12) 0.8356(4) 0.0339(7) Uani d . 1 . .
H H7 0.7613 0.3199 0.7545 0.041 Uiso calc R 1 . .
C C8 0.7499(4) 0.31125(12) 0.9877(4) 0.0355(7) Uani d . 1 . .
H H8 0.8307 0.2856 1.0101 0.043 Uiso calc R 1 . .
C C9 0.6757(3) 0.32790(11) 1.1094(3) 0.0299(6) Uani d . 1 . .
C C10 0.5524(4) 0.36397(12) 1.0716(4) 0.0349(7) Uani d . 1 . .
H H10 0.4976 0.3750 1.1519 0.042 Uiso calc R 1 . .
C C11 0.5097(3) 0.38357(11) 0.9191(4) 0.0334(7) Uani d . 1 . .
H H11 0.4252 0.4079 0.8946 0.040 Uiso calc R 1 . .
C C12 0.3157(3) 0.34323(11) 0.4672(3) 0.0275(6) Uani d . 1 . .
C C13 0.1763(3) 0.25836(11) 0.3265(4) 0.0315(7) Uani d . 1 . .
C C14 0.3340(4) 0.25379(11) 0.4036(4) 0.0351(7) Uani d . 1 . .
H H14 0.3898 0.2219 0.4054 0.042 Uiso calc R 1 . .
C C15 0.4049(3) 0.29672(11) 0.4761(4) 0.0328(7) Uani d . 1 . .
H H15 0.5124 0.2957 0.5321 0.039 Uiso calc R 1 . .
H H1A 0.859(5) 0.4089(15) 0.451(5) 0.060(13) Uiso d . 1 . .
H H1B 1.005(4) 0.3990(13) 0.422(4) 0.038(10) Uiso d . 1 . .
H H2A 0.717(4) 0.4932(12) 0.559(5) 0.070(14) Uiso d D 1 . .
H H2B 0.734(4) 0.5420(15) 0.508(5) 0.058(12) Uiso d . 1 . .

loop_
_atom_site_aniso_label
_atom_site_aniso_U_11
_atom_site_aniso_U_22
_atom_site_aniso_U_33
_atom_site_aniso_U_12
_atom_site_aniso_U_13
_atom_site_aniso_U_23
Co1 0.0215(3) 0.0216(3) 0.0339(3) 0.0004(2) 0.0054(2) -0.0016(2)
Cl1 0.0384(5) 0.0396(5) 0.0696(6) -0.0099(3) 0.0126(4) -0.0209(4)
S1 0.0224(4) 0.0263(4) 0.0332(4) -0.0016(3) 0.0051(3) 0.0001(3)
O1 0.0275(12) 0.0230(11) 0.0555(15) -0.0012(10) 0.0120(11) -0.0052(10)
O2 0.0246(11) 0.0258(12) 0.0520(14) 0.0042(9) 0.0105(10) 0.0054(10)
O3 0.0261(11) 0.0372(11) 0.0375(12) -0.0036(9) 0.0105(9) -0.0032(9)
O4 0.0326(11) 0.0247(10) 0.0413(12) -0.0052(8) 0.0061(10) 0.0010(9)
N1 0.0284(13) 0.0287(13) 0.0373(14) 0.0042(10) 0.0063(11) -0.0024(11)
N2 0.0241(13) 0.0237(12) 0.0401(14) 0.0002(9) 0.0026(11) 0.0004(11)
N3 0.0413(16) 0.0428(15) 0.0343(14) 0.0065(12) 0.0082(12) 0.0040(12)
N4 0.0235(12) 0.0295(13) 0.0377(14) 0.0019(10) 0.0017(11) -0.0023(11)
N5 0.0261(13) 0.0296(13) 0.0399(15) -0.0022(10) 0.0034(11) -0.0043(11)
C1 0.0365(18) 0.0438(19) 0.0411(19) -0.0041(14) 0.0075(15) 0.0011(15)
C2 0.049(2) 0.055(2) 0.041(2) 0.0012(17) 0.0155(17) 0.0091(17)
C3 0.050(2) 0.056(2) 0.0301(17) 0.0174(18) 0.0056(16) -0.0023(16)
C4 0.046(2) 0.047(2) 0.042(2) 0.0085(16) -0.0042(17) -0.0120(16)
C5 0.0353(17) 0.0331(16) 0.0422(18) -0.0005(13) 0.0014(15) -0.0027(14)
C6 0.0198(14) 0.0253(14) 0.0334(16) -0.0004(11) 0.0049(12) 0.0000(12)
C7 0.0295(16) 0.0374(17) 0.0360(17) 0.0054(13) 0.0093(14) -0.0033(14)
C8 0.0316(17) 0.0368(17) 0.0379(18) 0.0097(13) 0.0063(14) 0.0014(14)
C9 0.0294(16) 0.0269(15) 0.0325(16) -0.0039(12) 0.0046(13) -0.0014(13)
C10 0.0341(17) 0.0353(17) 0.0390(17) 0.0016(13) 0.0159(14) -0.0013(14)
C11 0.0284(16) 0.0299(16) 0.0442(18) 0.0059(12) 0.0132(14) -0.0003(14)
C12 0.0245(14) 0.0260(14) 0.0318(16) 0.0021(11) 0.0053(12) 0.0017(12)
C13 0.0270(15) 0.0292(16) 0.0394(17) -0.0045(12) 0.0095(13) -0.0053(13)
C14 0.0293(16) 0.0250(15) 0.0505(19) 0.0052(12) 0.0070(14) -0.0020(14)
C15 0.0211(15) 0.0292(15) 0.0463(18) 0.0015(11) 0.0025(13) 0.0002(14)

loop_
_atom_type_symbol
_atom_type_description
_atom_type_scat_dispersion_real
_atom_type_scat_dispersion_imag
_atom_type_scat_source
C C 0.0033 0.0016 'International Tables Vol C Tables 4.2.6.8 and 6.1.1.4'
H H 0.0000 0.0000 'International Tables Vol C Tables 4.2.6.8 and 6.1.1.4'
Cl Cl 0.1484 0.1585 'International Tables Vol C Tables 4.2.6.8 and 6.1.1.4'
Co Co 0.3494 0.9721 'International Tables Vol C Tables 4.2.6.8 and 6.1.1.4'
N N 0.0061 0.0033 'International Tables Vol C Tables 4.2.6.8 and 6.1.1.4'
O O 0.0106 0.0060 'International Tables Vol C Tables 4.2.6.8 and 6.1.1.4'
S S 0.1246 0.1234 'International Tables Vol C Tables 4.2.6.8 and 6.1.1.4'

loop_
_geom_angle_atom_site_label_1
_geom_angle_atom_site_label_2
_geom_angle_atom_site_label_3
_geom_angle_site_symmetry_1
_geom_angle_site_symmetry_3
_geom_angle
_geom_angle_publ_flag
O2 Co1 O2 3_766 . 180.0 ?
O2 Co1 O1 3_766 . 87.63(9) ?
O2 Co1 O1 . . 92.37(9) ?
O2 Co1 O1 3_766 3_766 92.37(9) ?
O2 Co1 O1 . 3_766 87.63(9) ?
O1 Co1 O1 . 3_766 180.00(4) ?
O2 Co1 N1 3_766 3_766 88.56(9) ?
O2 Co1 N1 . 3_766 91.44(9) ?
O1 Co1 N1 . 3_766 89.87(9) ?
O1 Co1 N1 3_766 3_766 90.13(9) ?
O2 Co1 N1 3_766 . 91.44(9) ?
O2 Co1 N1 . . 88.56(9) ?
O1 Co1 N1 . . 90.13(9) ?
O1 Co1 N1 3_766 . 89.87(9) ?
N1 Co1 N1 3_766 . 180.0000(10) ?
O4 S1 O3 . . 114.83(12) ?
O4 S1 N2 . . 105.51(12) ?
O3 S1 N2 . . 113.63(13) ?
O4 S1 C6 . . 106.39(13) ?
O3 S1 C6 . . 106.34(13) ?
N2 S1 C6 . . 109.90(13) ?
Co1 O1 H1A . . 120(3) ?
Co1 O1 H1B . . 124(2) ?
H1A O1 H1B . . 111(3) ?
Co1 O2 H2A . . 125(3) ?
Co1 O2 H2B . . 120(3) ?
H2A O2 H2B . . 111(4) ?
C1 N1 C5 . . 116.5(3) ?
C1 N1 Co1 . . 123.0(2) ?
C5 N1 Co1 . . 120.4(2) ?
C12 N2 S1 . . 121.93(19) ?
C9 N3 H3A . . 120.0 ?
C9 N3 H3B . . 120.0 ?
H3A N3 H3B . . 120.0 ?
C12 N4 N5 . . 120.4(2) ?
C13 N5 N4 . . 118.8(2) ?
N1 C1 C2 . . 123.7(3) ?
N1 C1 H1C . . 118.2 ?
C2 C1 H1C . . 118.2 ?
C3 C2 C1 . . 119.0(3) ?
C3 C2 H2C . . 120.5 ?
C1 C2 H2C . . 120.5 ?
C2 C3 C4 . . 118.8(3) ?
C2 C3 H3 . . 120.6 ?
C4 C3 H3 . . 120.6 ?
C3 C4 C5 . . 119.0(3) ?
C3 C4 H4 . . 120.5 ?
C5 C4 H4 . . 120.5 ?
N1 C5 C4 . . 123.1(3) ?
N1 C5 H5 . . 118.4 ?
C4 C5 H5 . . 118.4 ?
C7 C6 C11 . . 119.4(3) ?
C7 C6 S1 . . 120.8(2) ?
C11 C6 S1 . . 119.5(2) ?
C8 C7 C6 . . 120.1(3) ?
C8 C7 H7 . . 120.0 ?
C6 C7 H7 . . 120.0 ?
C7 C8 C9 . . 121.1(3) ?
C7 C8 H8 . . 119.5 ?
C9 C8 H8 . . 119.5 ?
N3 C9 C8 . . 120.5(3) ?
N3 C9 C10 . . 121.1(3) ?
C8 C9 C10 . . 118.3(3) ?
C11 C10 C9 . . 120.5(3) ?
C11 C10 H10 . . 119.8 ?
C9 C10 H10 . . 119.8 ?
C10 C11 C6 . . 120.5(3) ?
C10 C11 H11 . . 119.7 ?
C6 C11 H11 . . 119.7 ?
N4 C12 N2 . . 113.2(2) ?
N4 C12 C15 . . 120.3(3) ?
N2 C12 C15 . . 126.5(3) ?
N5 C13 C14 . . 124.8(3) ?
N5 C13 Cl1 . . 115.6(2) ?
C14 C13 Cl1 . . 119.6(2) ?
C15 C14 C13 . . 117.0(3) ?
C15 C14 H14 . . 121.5 ?
C13 C14 H14 . . 121.5 ?
C14 C15 C12 . . 118.7(3) ?
C14 C15 H15 . . 120.6 ?
C12 C15 H15 . . 120.6 ?

loop_
_geom_bond_atom_site_label_1
_geom_bond_atom_site_label_2
_geom_bond_site_symmetry_2
_geom_bond_distance
_geom_bond_publ_flag
Co1 O2 3_766 2.028(2) ?
Co1 O2 . 2.028(2) ?
Co1 O1 . 2.142(2) ?
Co1 O1 3_766 2.142(2) ?
Co1 N1 3_766 2.176(2) ?
Co1 N1 . 2.176(2) ?
Cl1 C13 . 1.737(3) ?
S1 O4 . 1.448(2) ?
S1 O3 . 1.461(2) ?
S1 N2 . 1.577(2) ?
S1 C6 . 1.759(3) ?
O1 H1A . 0.81(4) ?
O1 H1B . 0.83(4) ?
O2 H2A . 0.82(3) ?
O2 H2B . 0.82(4) ?
N1 C1 . 1.331(4) ?
N1 C5 . 1.346(4) ?
N2 C12 . 1.368(3) ?
N3 C9 . 1.374(4) ?
N3 H3A . 0.8800 ?
N3 H3B . 0.8800 ?
N4 C12 . 1.347(4) ?
N4 N5 . 1.352(3) ?
N5 C13 . 1.306(4) ?
C1 C2 . 1.379(5) ?
C1 H1C . 0.9500 ?
C2 C3 . 1.365(5) ?
C2 H2C . 0.9500 ?
C3 C4 . 1.374(5) ?
C3 H3 . 0.9500 ?
C4 C5 . 1.378(5) ?
C4 H4 . 0.9500 ?
C5 H5 . 0.9500 ?
C6 C7 . 1.384(4) ?
C6 C11 . 1.387(4) ?
C7 C8 . 1.376(4) ?
C7 H7 . 0.9500 ?
C8 C9 . 1.392(4) ?
C8 H8 . 0.9500 ?
C9 C10 . 1.398(4) ?
C10 C11 . 1.375(4) ?
C10 H10 . 0.9500 ?
C11 H11 . 0.9500 ?
C12 C15 . 1.418(4) ?
C13 C14 . 1.386(4) ?
C14 C15 . 1.352(4) ?
C14 H14 . 0.9500 ?
C15 H15 . 0.9500 ?

loop_
_geom_hbond_atom_site_label_D
_geom_hbond_atom_site_label_H
_geom_hbond_atom_site_label_A
_geom_hbond_site_symmetry_A
_geom_hbond_distance_DH
_geom_hbond_distance_HA
_geom_hbond_distance_DA
_geom_hbond_angle_DHA
N3 H3A N5 1_656 0.88 2.52 3.135(4) 127.1
N3 H3B O3 1_556 0.88 2.23 3.001(3) 146.8
O1 H1A O3 . 0.81(4) 2.07(4) 2.874(3) 174(4)
O1 H1B N4 1_655 0.83(4) 2.01(4) 2.838(3) 178(3)
O2 H2A O4 . 0.82(3) 1.93(4) 2.726(3) 165(4)
O2 H2B N2 3_666 0.82(4) 1.96(4) 2.768(3) 170(4)
O2 H2B O4 3_666 0.82(4) 2.62(4) 3.142(3) 123(3)

loop_
_geom_torsion_atom_site_label_1
_geom_torsion_atom_site_label_2
_geom_torsion_atom_site_label_3
_geom_torsion_atom_site_label_4
_geom_torsion_site_symmetry_1
_geom_torsion_site_symmetry_2
_geom_torsion_site_symmetry_3
_geom_torsion_site_symmetry_4
_geom_torsion
_geom_torsion_publ_flag
O2 Co1 N1 C1 3_766 . . . -57.6(2) ?
O2 Co1 N1 C1 . . . . 122.4(2) ?
O1 Co1 N1 C1 . . . . -145.2(2) ?
O1 Co1 N1 C1 3_766 . . . 34.8(2) ?
O2 Co1 N1 C5 3_766 . . . 119.1(2) ?
O2 Co1 N1 C5 . . . . -60.9(2) ?
O1 Co1 N1 C5 . . . . 31.5(2) ?
O1 Co1 N1 C5 3_766 . . . -148.5(2) ?
O4 S1 N2 C12 . . . . 173.4(2) ?
O3 S1 N2 C12 . . . . 46.8(3) ?
C6 S1 N2 C12 . . . . -72.3(3) ?
C12 N4 N5 C13 . . . . -0.2(4) ?
C5 N1 C1 C2 . . . . -0.3(5) ?
Co1 N1 C1 C2 . . . . 176.4(3) ?
N1 C1 C2 C3 . . . . 0.1(5) ?
C1 C2 C3 C4 . . . . 0.0(5) ?
C2 C3 C4 C5 . . . . 0.1(5) ?
C1 N1 C5 C4 . . . . 0.4(5) ?
Co1 N1 C5 C4 . . . . -176.4(2) ?
C3 C4 C5 N1 . . . . -0.3(5) ?
O4 S1 C6 C7 . . . . -123.9(2) ?
O3 S1 C6 C7 . . . . -1.0(3) ?
N2 S1 C6 C7 . . . . 122.4(2) ?
O4 S1 C6 C11 . . . . 50.8(3) ?
O3 S1 C6 C11 . . . . 173.7(2) ?
N2 S1 C6 C11 . . . . -62.9(3) ?
C11 C6 C7 C8 . . . . -1.6(4) ?
S1 C6 C7 C8 . . . . 173.1(2) ?
C6 C7 C8 C9 . . . . -1.0(5) ?
C7 C8 C9 N3 . . . . -178.7(3) ?
C7 C8 C9 C10 . . . . 2.8(5) ?
N3 C9 C10 C11 . . . . 179.5(3) ?
C8 C9 C10 C11 . . . . -2.1(4) ?
C9 C10 C11 C6 . . . . -0.5(5) ?
C7 C6 C11 C10 . . . . 2.3(4) ?
S1 C6 C11 C10 . . . . -172.5(2) ?
N5 N4 C12 N2 . . . . 178.8(2) ?
N5 N4 C12 C15 . . . . -1.3(4) ?
S1 N2 C12 N4 . . . . -176.0(2) ?
S1 N2 C12 C15 . . . . 4.2(4) ?
N4 N5 C13 C14 . . . . 1.2(5) ?
N4 N5 C13 Cl1 . . . . -178.8(2) ?
N5 C13 C14 C15 . . . . -0.7(5) ?
Cl1 C13 C14 C15 . . . . 179.3(2) ?
C13 C14 C15 C12 . . . . -0.9(5) ?
N4 C12 C15 C14 . . . . 1.8(5) ?
N2 C12 C15 C14 . . . . -178.3(3) ?
